data_6000270
loop_
_publ_author_name
'Grins, J.'
'Esmaeilzadeh, S.'
'Berastegui, P.'
'Eriksson, S.'

_publ_section_title
;
 Determination of the magnetic structure at 10 k of Mn3Ta2O8, and
 refinement of the crystal structure at 295 K, using neutron powder
 diffraction data
;
_journal_name_full 'Journal of Materials Chemistry'
_journal_page_first 1575
_journal_page_last 1578
_journal_paper_doi 10.1039/a902149c
_journal_volume 9
_journal_year 1999
_chemical_formula_sum 'Mn3 O8 Ta2'
_space_group_name_H-M_alt 'I 41/a'
_cell_angle_alpha 90.000
_cell_angle_beta 90.000
_cell_angle_gamma 90.000
_cell_length_a 11.2728
_cell_length_b 11.2728
_cell_length_c 9.8030
_cell_volume 1245.73
_cod_database_code 6000270

loop_
_atom_site_label
_atom_site_fract_x
_atom_site_fract_y
_atom_site_fract_z
? ? ? ?
